data_4003923
loop_
_publ_author_name
'Su, Yuan'
'Bhunia, Surojit'
'Xu, Shuyuan'
'Chen, An'
'Reddy, C. Malla'
'Cai, Ting'

_publ_section_title
;
 Structure--Thermomechanical Property Correlation in Polymorphic Molecular
 Crystals Probed by the Nanoindentation Technique
;
_journal_name_full 'Chemistry of Materials'
_journal_paper_doi 10.1021/acs.chemmater.1c00584
_journal_year 2021
_chemical_formula_moiety 'C30 H35 N2 O3, C2 H3 O2'
_chemical_formula_sum 'C32 H38 N2 O5'
_chemical_formula_weight 530.64
_space_group_crystal_system monoclinic
_space_group_IT_number 14
_space_group_name_Hall '-P 2yn'
_space_group_name_H-M_alt 'P 1 21/n 1'
_atom_sites_solution_hydrogens geom
_atom_sites_solution_primary dual
_audit_creation_date 2021-04-11
_audit_creation_method
;
Olex2 1.2
(compiled 2018.05.29 svn.r3508 for OlexSys, GUI svn.r5506)
;
_cell_angle_alpha 90
_cell_angle_beta 105.0490(10)
_cell_angle_gamma 90
_cell_formula_units_Z 4
_cell_length_a 12.6699(4)
_cell_length_b 14.6970(5)
_cell_length_c 15.4203(4)
_cell_measurement_reflns_used 8656
_cell_measurement_temperature 153
_cell_measurement_theta_max 27.386
_cell_measurement_theta_min 2.320
_cell_volume 2772.93(15)
_computing_cell_refinement 'SAINT V8.38A (?, 2016)'
_computing_data_reduction 'SAINT V8.38A (?, 2016)'
_computing_molecular_graphics 'Olex2 (Dolomanov et al., 2009)'
_computing_publication_material 'Olex2 (Dolomanov et al., 2009)'
_computing_structure_refinement 'ShelXL (Sheldrick, 2015)'
_computing_structure_solution 'ShelXT (Sheldrick, 2015)'
_diffrn_ambient_temperature 153.0
_diffrn_measured_fraction_theta_full 0.992
_diffrn_measured_fraction_theta_max 0.988
_diffrn_measurement_device_type 'Bruker D8 VENTURE'
_diffrn_measurement_method '\f and \w scans'
_diffrn_radiation_type MoK\a
_diffrn_radiation_wavelength 0.71073
_diffrn_reflns_av_R_equivalents 0.0390
_diffrn_reflns_av_unetI/netI 0.0379
_diffrn_reflns_Laue_measured_fraction_full 0.992
_diffrn_reflns_Laue_measured_fraction_max 0.988
_diffrn_reflns_limit_h_max 16
_diffrn_reflns_limit_h_min -16
_diffrn_reflns_limit_k_max 19
_diffrn_reflns_limit_k_min -18
_diffrn_reflns_limit_l_max 20
_diffrn_reflns_limit_l_min -18
_diffrn_reflns_number 24842
_diffrn_reflns_point_group_measured_fraction_full 0.992
_diffrn_reflns_point_group_measured_fraction_max 0.988
_diffrn_reflns_theta_full 25.242
_diffrn_reflns_theta_max 27.504
_diffrn_reflns_theta_min 2.319
_diffrn_standards_number 0
_exptl_absorpt_coefficient_mu 0.086
_exptl_absorpt_correction_T_max 0.7456
_exptl_absorpt_correction_T_min 0.6759
_exptl_absorpt_correction_type multi-scan
_exptl_absorpt_process_details
'SADABS-2016/2 (Bruker,2016/2) was used for absorption correction. wR2(int) was 0.1163 before and 0.0508 after correction. The Ratio of minimum to maximum transmission is 0.9065. The \l/2 correction factor is Not present.'
_exptl_crystal_colour colourless
_exptl_crystal_colour_primary colourless
_exptl_crystal_density_diffrn 1.271
_exptl_crystal_description block
_exptl_crystal_F_000 1136
_exptl_crystal_size_max 0.28
_exptl_crystal_size_mid 0.15
_exptl_crystal_size_min 0.12
_refine_diff_density_max 0.815
_refine_diff_density_min -0.339
_refine_diff_density_rms 0.050
_refine_ls_extinction_method none
_refine_ls_goodness_of_fit_ref 1.034
_refine_ls_hydrogen_treatment constr
_refine_ls_matrix_type full
_refine_ls_number_parameters 365
_refine_ls_number_reflns 6300
_refine_ls_number_restraints 0
_refine_ls_restrained_S_all 1.034
_refine_ls_R_factor_all 0.0757
_refine_ls_R_factor_gt 0.0531
_refine_ls_shift/su_max 0.000
_refine_ls_shift/su_mean 0.000
_refine_ls_structure_factor_coef Fsqd
_refine_ls_weighting_details 'w=1/[\s^2^(Fo^2^)+(0.0629P)^2^+1.9844P] where P=(Fo^2^+2Fc^2^)/3'
_refine_ls_weighting_scheme calc
_refine_ls_wR_factor_gt 0.1310
_refine_ls_wR_factor_ref 0.1504
_reflns_Friedel_coverage 0.000
_reflns_number_gt 4791
_reflns_number_total 6300
_reflns_threshold_expression 'I > 2\s(I)'
_cod_data_source_file cm1c00584_si_003.cif
_cod_data_source_block b153k
_cod_database_code 4003923
_shelx_shelxl_version_number 2018/3
_shelx_space_group_comment
;
The symmetry employed for this shelxl refinement is uniquely defined
by the following loop, which should always be used as a source of
symmetry information in preference to the above space-group names.
They are only intended as comments.
;
_shelx_estimated_absorpt_t_max 0.990
_shelx_estimated_absorpt_t_min 0.976
_olex2_refinement_description
;
1. Fixed Uiso
 At 1.2 times of:
  All C(H) groups, All C(H,H) groups, All C(H,H,H,H) groups, All N(H) groups
 At 1.5 times of:
  All C(H,H,H) groups, All O(H) groups
2. Others
 Fixed Sof: H28B(0.75) H28A(0.75) H28D(0.25) H28C(0.25) C29(0.75) H29A(0.75)
 H29B(0.75) H30A(0.75) H30B(0.75) H30C(0.25) H30D(0.25) C0AA(0.25) H0AA(0.25)
 H0AB(0.25)
3.a Ternary CH refined with riding coordinates:
 N2(H2)
3.b Secondary CH2 refined with riding coordinates:
 C25(H25A,H25B), C18(H18A,H18B), C26(H26A,H26B), C32(H32A,H32B), C27(H27A,
 H27B), C28(H28B,H28A), C28(H28D,H28C), C31(H31A,H31B), C29(H29A,H29B),
 C30(H30A,H30B), C30(H30C,H30D), C0AA(H0AA,H0AB)
3.c Aromatic/amide H refined with riding coordinates:
 C21(H21), C3(H3), C2(H2A), C20(H20), C5(H5), C6(H6), C24(H24), C11(H11),
 C14(H14), C23(H23), C13(H13)
3.d Idealised Me refined as rotating group:
 C16(H16A,H16B,H16C), C9(H9A,H9B,H9C)
3.e Idealised tetrahedral OH refined as rotating group:
 O1(H1), O4(H4)
;
_olex2_submission_special_instructions 'No special instructions were received'

loop_
_space_group_symop_operation_xyz
'x, y, z'
'-x+1/2, y+1/2, -z+1/2'
'-x, -y, -z'
'x-1/2, -y-1/2, z-1/2'

loop_
_atom_site_label
_atom_site_type_symbol
_atom_site_fract_x
_atom_site_fract_y
_atom_site_fract_z
_atom_site_U_iso_or_equiv
_atom_site_adp_type
_atom_site_occupancy
_atom_site_site_symmetry_order
_atom_site_calc_flag
_atom_site_refinement_flags_posn
_atom_site_refinement_flags_adp
_atom_site_refinement_flags_occupancy
_atom_site_disorder_assembly
_atom_site_disorder_group
O5 O 0.31954(10) 0.54629(9) 0.46579(8) 0.0300(3) Uani 1 1 d . . . . .
O3 O 0.40942(11) 0.20781(10) 0.34058(9) 0.0354(3) Uani 1 1 d . . . . .
O1 O 0.72778(11) 0.04040(9) 0.71444(9) 0.0331(3) Uani 1 1 d . . . . .
H1 H 0.695370 0.004607 0.675868 0.050 Uiso 1 1 calc GR . . . .
O4 O 0.10662(11) 0.45493(10) 0.97598(10) 0.0359(3) Uani 1 1 d . . . . .
H4 H 0.117479 0.501764 1.005893 0.054 Uiso 1 1 calc GR . . . .
O2 O 0.34239(11) 0.08879(9) 0.39909(9) 0.0352(3) Uani 1 1 d . . . . .
N2 N 0.16578(12) 0.67259(10) 0.33279(10) 0.0258(3) Uani 1 1 d . . . . .
H2 H 0.131718 0.679104 0.268340 0.031 Uiso 1 1 calc R . . . .
N1 N 0.46224(12) 0.35793(10) 0.85398(10) 0.0254(3) Uani 1 1 d . . . . .
C4 C 0.51059(15) 0.20691(13) 0.80183(12) 0.0261(4) Uani 1 1 d . . . . .
C22 C 0.37617(14) 0.51774(12) 0.54996(11) 0.0243(4) Uani 1 1 d . . . . .
C10 C 0.29770(15) 0.32918(13) 0.88080(11) 0.0262(4) Uani 1 1 d . . . . .
C19 C 0.47519(13) 0.44959(12) 0.72126(11) 0.0231(4) Uani 1 1 d . . . . .
C21 C 0.46527(14) 0.56235(13) 0.60431(12) 0.0268(4) Uani 1 1 d . . . . .
H21 H 0.492442 0.614865 0.584282 0.032 Uiso 1 1 calc R . . . .
C17 C 0.38743(14) 0.16589(13) 0.40397(12) 0.0259(4) Uani 1 1 d . . . . .
C25 C 0.35369(15) 0.62920(13) 0.43351(12) 0.0272(4) Uani 1 1 d . . . . .
H25A H 0.429655 0.624732 0.432223 0.033 Uiso 1 1 calc R . . . .
H25B H 0.346804 0.679043 0.472913 0.033 Uiso 1 1 calc R . . . .
C18 C 0.53271(14) 0.41339(13) 0.81366(12) 0.0256(4) Uani 1 1 d . . . . .
H18A H 0.594956 0.377135 0.808953 0.031 Uiso 1 1 calc R . . . .
H18B H 0.560174 0.464345 0.853036 0.031 Uiso 1 1 calc R . . . .
C3 C 0.62251(15) 0.20502(13) 0.84513(12) 0.0294(4) Uani 1 1 d . . . . .
H3 H 0.649552 0.241932 0.894934 0.035 Uiso 1 1 calc R . . . .
C2 C 0.69338(15) 0.14910(13) 0.81495(13) 0.0294(4) Uani 1 1 d . . . . .
H2A H 0.767501 0.149165 0.844113 0.035 Uiso 1 1 calc R . . . .
C1 C 0.65418(15) 0.09301(12) 0.74141(12) 0.0264(4) Uani 1 1 d . . . . .
C15 C 0.37684(14) 0.39657(13) 0.88291(11) 0.0259(4) Uani 1 1 d . . . . .
C20 C 0.51369(14) 0.52767(12) 0.68929(12) 0.0255(4) Uani 1 1 d . . . . .
H20 H 0.573598 0.557710 0.725691 0.031 Uiso 1 1 calc R . . . .
C8 C 0.33613(15) 0.24701(13) 0.84871(12) 0.0287(4) Uani 1 1 d . . . . .
C7 C 0.43484(15) 0.26716(13) 0.83243(12) 0.0266(4) Uani 1 1 d . . . . .
C5 C 0.47311(15) 0.14833(13) 0.72910(12) 0.0291(4) Uani 1 1 d . . . . .
H5 H 0.398952 0.147419 0.700094 0.035 Uiso 1 1 calc R . . . .
C6 C 0.54301(15) 0.09170(13) 0.69900(12) 0.0284(4) Uani 1 1 d . . . . .
H6 H 0.515927 0.052935 0.650676 0.034 Uiso 1 1 calc R . . . .
C26 C 0.28256(14) 0.64649(13) 0.34015(12) 0.0275(4) Uani 1 1 d . . . . .
H26A H 0.315945 0.694569 0.313284 0.033 Uiso 1 1 calc R . . . .
H26B H 0.282503 0.591959 0.304698 0.033 Uiso 1 1 calc R . . . .
C24 C 0.38559(15) 0.40588(13) 0.66522(13) 0.0290(4) Uani 1 1 d . . . . .
H24 H 0.358201 0.353362 0.685055 0.035 Uiso 1 1 calc R . . . .
C12 C 0.19607(15) 0.43615(14) 0.94482(12) 0.0290(4) Uani 1 1 d . . . . .
C11 C 0.20500(15) 0.34996(13) 0.91140(12) 0.0282(4) Uani 1 1 d . . . . .
H11 H 0.150888 0.306616 0.909193 0.034 Uiso 1 1 calc R . . . .
C14 C 0.36646(16) 0.48360(13) 0.91396(13) 0.0303(4) Uani 1 1 d . . . . .
H14 H 0.418638 0.528001 0.913577 0.036 Uiso 1 1 calc R . . . .
C23 C 0.33660(15) 0.43948(13) 0.58033(13) 0.0297(4) Uani 1 1 d . . . . .
H23 H 0.276958 0.409356 0.543669 0.036 Uiso 1 1 calc R . . . .
C13 C 0.27608(16) 0.50263(14) 0.94562(13) 0.0317(4) Uani 1 1 d . . . . .
H13 H 0.268192 0.560375 0.967796 0.038 Uiso 1 1 calc R . . . .
C32 C 0.10105(16) 0.59979(14) 0.36470(15) 0.0364(5) Uani 1 1 d . . . . .
H32A H 0.127491 0.540630 0.351981 0.044 Uiso 1 1 calc R . . . .
H32B H 0.113312 0.604888 0.429271 0.044 Uiso 1 1 calc R . . . .
C16 C 0.41616(19) 0.21096(15) 0.49474(13) 0.0386(5) Uani 1 1 d . . . . .
H16A H 0.489147 0.194269 0.526713 0.058 Uiso 1 1 calc GR . . . .
H16B H 0.365900 0.191535 0.528086 0.058 Uiso 1 1 calc GR . . . .
H16C H 0.411769 0.275818 0.487297 0.058 Uiso 1 1 calc GR . . . .
C27 C 0.15888(17) 0.76458(14) 0.37215(14) 0.0351(4) Uani 1 1 d . . . . .
H27A H 0.201143 0.763601 0.434380 0.042 Uiso 1 1 calc R . . . .
H27B H 0.193225 0.808085 0.340821 0.042 Uiso 1 1 calc R . . . .
C9 C 0.28219(19) 0.15565(15) 0.84321(17) 0.0429(5) Uani 1 1 d . . . . .
H9A H 0.257548 0.145649 0.896289 0.064 Uiso 1 1 calc GR . . . .
H9B H 0.333627 0.109160 0.838480 0.064 Uiso 1 1 calc GR . . . .
H9C H 0.220856 0.153632 0.791353 0.064 Uiso 1 1 calc GR . . . .
C28 C 0.0470(3) 0.79797(18) 0.3690(3) 0.0786(11) Uani 1 1 d . . . . .
H28B H 0.056031 0.859841 0.391672 0.094 Uiso 0.75 1 calc R . P A 1
H28A H 0.008941 0.802344 0.305912 0.094 Uiso 0.75 1 calc R . P A 1
H28D H 0.045448 0.798917 0.431597 0.094 Uiso 0.25 1 calc R . P B 2
H28C H 0.048641 0.861345 0.351876 0.094 Uiso 0.25 1 calc R . P B 2
C31 C -0.01920(19) 0.60545(18) 0.32157(17) 0.0493(6) Uani 1 1 d . . . . .
H31A H -0.050120 0.545222 0.322678 0.059 Uiso 1 1 calc R . . . .
H31B H -0.029187 0.621996 0.259058 0.059 Uiso 1 1 calc R . . . .
C29 C -0.0290(3) 0.7545(3) 0.4126(2) 0.0544(8) Uani 0.75 1 d . . P C 1
H29A H -0.084662 0.798143 0.417273 0.065 Uiso 0.75 1 calc R . P C 1
H29B H 0.010171 0.736867 0.472971 0.065 Uiso 0.75 1 calc R . P C 1
C30 C -0.0840(2) 0.6710(2) 0.3624(3) 0.0839(11) Uani 1 1 d . . . . .
H30A H -0.114933 0.636678 0.403540 0.101 Uiso 0.75 1 calc R . P C 1
H30B H -0.144696 0.692229 0.314416 0.101 Uiso 0.75 1 calc R . P C 1
H30C H -0.064795 0.665928 0.427327 0.101 Uiso 0.25 1 calc R . P C 2
H30D H -0.161931 0.661411 0.339050 0.101 Uiso 0.25 1 calc R . P C 2
C0AA C -0.0451(5) 0.7728(4) 0.3293(4) 0.0184(12) Uani 0.25 1 d . . P C 2
H0AA H -0.049396 0.769516 0.265699 0.022 Uiso 0.25 1 calc R . P C 2
H0AB H -0.096961 0.818620 0.337251 0.022 Uiso 0.25 1 calc R . P C 2

loop_
_atom_site_aniso_label
_atom_site_aniso_U_11
_atom_site_aniso_U_22
_atom_site_aniso_U_33
_atom_site_aniso_U_23
_atom_site_aniso_U_13
_atom_site_aniso_U_12
O5 0.0306(7) 0.0290(7) 0.0282(6) 0.0050(5) 0.0039(5) -0.0023(6)
O3 0.0402(8) 0.0407(8) 0.0248(6) 0.0020(6) 0.0079(6) -0.0032(6)
O1 0.0300(7) 0.0289(7) 0.0387(8) -0.0074(6) 0.0055(6) 0.0029(6)
O4 0.0297(7) 0.0421(9) 0.0394(8) -0.0021(6) 0.0152(6) 0.0035(6)
O2 0.0395(8) 0.0304(8) 0.0376(8) -0.0077(6) 0.0133(6) -0.0073(6)
N2 0.0289(8) 0.0245(8) 0.0241(7) -0.0005(6) 0.0071(6) 0.0006(6)
N1 0.0266(7) 0.0255(8) 0.0262(7) 0.0012(6) 0.0106(6) -0.0018(6)
C4 0.0297(9) 0.0248(9) 0.0251(8) 0.0038(7) 0.0095(7) 0.0006(7)
C22 0.0241(8) 0.0264(9) 0.0235(8) 0.0016(7) 0.0080(7) 0.0038(7)
C10 0.0289(9) 0.0281(10) 0.0222(8) 0.0036(7) 0.0079(7) -0.0011(7)
C19 0.0221(8) 0.0242(9) 0.0248(8) 0.0002(7) 0.0093(6) 0.0011(7)
C21 0.0254(9) 0.0254(10) 0.0311(9) 0.0023(7) 0.0099(7) -0.0028(7)
C17 0.0259(8) 0.0261(10) 0.0252(8) -0.0011(7) 0.0056(7) 0.0017(7)
C25 0.0285(9) 0.0262(10) 0.0275(9) 0.0011(7) 0.0084(7) -0.0007(7)
C18 0.0237(8) 0.0269(10) 0.0274(9) 0.0016(7) 0.0089(7) -0.0028(7)
C3 0.0322(9) 0.0269(10) 0.0270(9) -0.0028(7) 0.0039(7) -0.0011(8)
C2 0.0256(9) 0.0281(10) 0.0313(9) 0.0001(8) 0.0018(7) 0.0009(7)
C1 0.0298(9) 0.0222(9) 0.0276(9) 0.0017(7) 0.0083(7) 0.0002(7)
C15 0.0273(9) 0.0289(10) 0.0227(8) 0.0036(7) 0.0087(7) 0.0008(7)
C20 0.0220(8) 0.0267(10) 0.0281(9) -0.0006(7) 0.0067(7) -0.0029(7)
C8 0.0316(9) 0.0282(10) 0.0275(9) 0.0022(7) 0.0099(7) -0.0021(8)
C7 0.0306(9) 0.0257(10) 0.0240(8) 0.0035(7) 0.0078(7) -0.0003(7)
C5 0.0255(9) 0.0334(10) 0.0271(9) 0.0022(8) 0.0046(7) -0.0001(8)
C6 0.0316(9) 0.0274(10) 0.0245(8) -0.0029(7) 0.0042(7) -0.0010(8)
C26 0.0279(9) 0.0307(10) 0.0253(9) -0.0002(7) 0.0094(7) 0.0023(8)
C24 0.0296(9) 0.0263(10) 0.0316(9) 0.0041(7) 0.0086(7) -0.0050(8)
C12 0.0270(9) 0.0361(11) 0.0246(8) 0.0060(8) 0.0081(7) 0.0064(8)
C11 0.0276(9) 0.0325(10) 0.0254(8) 0.0046(7) 0.0085(7) -0.0020(8)
C14 0.0316(9) 0.0271(10) 0.0336(10) 0.0026(8) 0.0112(8) -0.0022(8)
C23 0.0260(9) 0.0296(10) 0.0316(9) -0.0013(8) 0.0039(7) -0.0050(8)
C13 0.0340(10) 0.0292(10) 0.0333(10) -0.0001(8) 0.0113(8) 0.0043(8)
C32 0.0340(10) 0.0288(11) 0.0477(12) 0.0050(9) 0.0131(9) 0.0005(8)
C16 0.0564(13) 0.0331(11) 0.0266(9) -0.0031(8) 0.0114(9) -0.0131(10)
C27 0.0437(11) 0.0271(10) 0.0342(10) -0.0039(8) 0.0096(9) 0.0046(9)
C9 0.0468(12) 0.0332(12) 0.0558(14) -0.0027(10) 0.0263(11) -0.0091(10)
C28 0.080(2) 0.0337(14) 0.148(3) 0.0017(17) 0.077(2) 0.0126(14)
C31 0.0426(13) 0.0521(15) 0.0515(14) 0.0014(11) 0.0089(10) -0.0090(11)
C29 0.0522(19) 0.057(2) 0.060(2) -0.0010(17) 0.0260(16) 0.0084(16)
C30 0.0357(13) 0.066(2) 0.153(3) -0.025(2) 0.0309(18) -0.0043(13)
C0AA 0.020(3) 0.014(3) 0.023(3) -0.003(2) 0.009(2) 0.004(2)

loop_
_atom_type_symbol
_atom_type_description
_atom_type_scat_dispersion_real
_atom_type_scat_dispersion_imag
_atom_type_scat_source
C C 0.0033 0.0016 'International Tables Vol C Tables 4.2.6.8 and 6.1.1.4'
H H 0.0000 0.0000 'International Tables Vol C Tables 4.2.6.8 and 6.1.1.4'
N N 0.0061 0.0033 'International Tables Vol C Tables 4.2.6.8 and 6.1.1.4'
O O 0.0106 0.0060 'International Tables Vol C Tables 4.2.6.8 and 6.1.1.4'

loop_
_geom_angle_atom_site_label_1
_geom_angle_atom_site_label_2
_geom_angle_atom_site_label_3
_geom_angle
_geom_angle_site_symmetry_1
_geom_angle_site_symmetry_3
_geom_angle_publ_flag
C22 O5 C25 117.32(14) . . ?
C1 O1 H1 109.5 . . ?
C12 O4 H4 109.5 . . ?
C26 N2 H2 105.5 . . ?
C26 N2 C32 113.74(14) . . ?
C32 N2 H2 105.5 . . ?
C27 N2 H2 105.5 . . ?
C27 N2 C26 111.13(15) . . ?
C27 N2 C32 114.57(15) . . ?
C15 N1 C18 121.30(15) . . ?
C15 N1 C7 107.44(14) . . ?
C7 N1 C18 124.96(15) . . ?
C3 C4 C7 121.51(17) . . ?
C5 C4 C3 117.48(17) . . ?
C5 C4 C7 121.00(16) . . ?
O5 C22 C21 124.79(16) . . ?
O5 C22 C23 115.26(16) . . ?
C23 C22 C21 119.93(17) . . ?
C15 C10 C8 107.28(15) . . ?
C15 C10 C11 119.48(17) . . ?
C11 C10 C8 133.18(17) . . ?
C20 C19 C18 119.74(16) . . ?
C20 C19 C24 117.81(16) . . ?
C24 C19 C18 122.42(16) . . ?
C22 C21 H21 120.4 . . ?
C22 C21 C20 119.19(17) . . ?
C20 C21 H21 120.4 . . ?
O3 C17 O2 125.92(17) . . ?
O3 C17 C16 117.53(17) . . ?
O2 C17 C16 116.55(16) . . ?
O5 C25 H25A 110.0 . . ?
O5 C25 H25B 110.0 . . ?
O5 C25 C26 108.48(15) . . ?
H25A C25 H25B 108.4 . . ?
C26 C25 H25A 110.0 . . ?
C26 C25 H25B 110.0 . . ?
N1 C18 C19 113.40(14) . . ?
N1 C18 H18A 108.9 . . ?
N1 C18 H18B 108.9 . . ?
C19 C18 H18A 108.9 . . ?
C19 C18 H18B 108.9 . . ?
H18A C18 H18B 107.7 . . ?
C4 C3 H3 119.5 . . ?
C2 C3 C4 121.06(17) . . ?
C2 C3 H3 119.5 . . ?
C3 C2 H2A 119.9 . . ?
C3 C2 C1 120.17(17) . . ?
C1 C2 H2A 119.9 . . ?
O1 C1 C2 117.45(16) . . ?
O1 C1 C6 122.73(16) . . ?
C2 C1 C6 119.81(17) . . ?
N1 C15 C10 108.31(16) . . ?
C14 C15 N1 129.70(17) . . ?
C14 C15 C10 121.91(17) . . ?
C19 C20 C21 121.88(17) . . ?
C19 C20 H20 119.1 . . ?
C21 C20 H20 119.1 . . ?
C10 C8 C9 125.59(17) . . ?
C7 C8 C10 106.77(16) . . ?
C7 C8 C9 127.41(18) . . ?
N1 C7 C4 120.58(16) . . ?
C8 C7 N1 110.19(16) . . ?
C8 C7 C4 129.15(17) . . ?
C4 C5 H5 119.1 . . ?
C6 C5 C4 121.87(17) . . ?
C6 C5 H5 119.1 . . ?
C1 C6 H6 120.2 . . ?
C5 C6 C1 119.57(17) . . ?
C5 C6 H6 120.2 . . ?
N2 C26 C25 116.57(14) . . ?
N2 C26 H26A 108.2 . . ?
N2 C26 H26B 108.2 . . ?
C25 C26 H26A 108.2 . . ?
C25 C26 H26B 108.2 . . ?
H26A C26 H26B 107.3 . . ?
C19 C24 H24 119.5 . . ?
C23 C24 C19 120.99(17) . . ?
C23 C24 H24 119.5 . . ?
O4 C12 C11 118.08(17) . . ?
O4 C12 C13 121.17(18) . . ?
C11 C12 C13 120.75(17) . . ?
C10 C11 H11 120.7 . . ?
C12 C11 C10 118.65(17) . . ?
C12 C11 H11 120.7 . . ?
C15 C14 H14 121.0 . . ?
C13 C14 C15 118.05(18) . . ?
C13 C14 H14 121.0 . . ?
C22 C23 C24 120.20(17) . . ?
C22 C23 H23 119.9 . . ?
C24 C23 H23 119.9 . . ?
C12 C13 H13 119.4 . . ?
C14 C13 C12 121.12(18) . . ?
C14 C13 H13 119.4 . . ?
N2 C32 H32A 109.0 . . ?
N2 C32 H32B 109.0 . . ?
H32A C32 H32B 107.8 . . ?
C31 C32 N2 113.12(18) . . ?
C31 C32 H32A 109.0 . . ?
C31 C32 H32B 109.0 . . ?
C17 C16 H16A 109.5 . . ?
C17 C16 H16B 109.5 . . ?
C17 C16 H16C 109.5 . . ?
H16A C16 H16B 109.5 . . ?
H16A C16 H16C 109.5 . . ?
H16B C16 H16C 109.5 . . ?
N2 C27 H27A 108.2 . . ?
N2 C27 H27B 108.2 . . ?
H27A C27 H27B 107.4 . . ?
C28 C27 N2 116.2(2) . . ?
C28 C27 H27A 108.2 . . ?
C28 C27 H27B 108.2 . . ?
C8 C9 H9A 109.5 . . ?
C8 C9 H9B 109.5 . . ?
C8 C9 H9C 109.5 . . ?
H9A C9 H9B 109.5 . . ?
H9A C9 H9C 109.5 . . ?
H9B C9 H9C 109.5 . . ?
C27 C28 H28B 106.0 . . ?
C27 C28 H28A 106.0 . . ?
C27 C28 H28D 103.8 . . ?
C27 C28 H28C 103.8 . . ?
H28B C28 H28A 106.3 . . ?
H28D C28 H28C 105.4 . . ?
C29 C28 C27 125.3(3) . . ?
C29 C28 H28B 106.0 . . ?
C29 C28 H28A 106.0 . . ?
C0AA C28 C27 133.8(4) . . ?
C0AA C28 H28D 103.8 . . ?
C0AA C28 H28C 103.8 . . ?
C32 C31 H31A 108.1 . . ?
C32 C31 H31B 108.1 . . ?
C32 C31 C30 116.9(2) . . ?
H31A C31 H31B 107.3 . . ?
C30 C31 H31A 108.1 . . ?
C30 C31 H31B 108.1 . . ?
C28 C29 H29A 109.0 . . ?
C28 C29 H29B 109.0 . . ?
C28 C29 C30 113.0(3) . . ?
H29A C29 H29B 107.8 . . ?
C30 C29 H29A 109.0 . . ?
C30 C29 H29B 109.0 . . ?
C31 C30 C29 120.1(2) . . ?
C31 C30 H30A 107.3 . . ?
C31 C30 H30B 107.3 . . ?
C31 C30 H30C 111.4 . . ?
C31 C30 H30D 111.4 . . ?
C31 C30 C0AA 102.0(3) . . ?
C29 C30 H30A 107.3 . . ?
C29 C30 H30B 107.3 . . ?
H30A C30 H30B 106.9 . . ?
H30C C30 H30D 109.2 . . ?
C0AA C30 H30C 111.4 . . ?
C0AA C30 H30D 111.4 . . ?
C28 C0AA C30 115.4(5) . . ?
C28 C0AA H0AA 108.4 . . ?
C28 C0AA H0AB 108.4 . . ?
C30 C0AA H0AA 108.4 . . ?
C30 C0AA H0AB 108.4 . . ?
H0AA C0AA H0AB 107.5 . . ?

loop_
_geom_bond_atom_site_label_1
_geom_bond_atom_site_label_2
_geom_bond_distance
_geom_bond_site_symmetry_2
_geom_bond_publ_flag
O5 C22 1.375(2) . ?
O5 C25 1.425(2) . ?
O3 C17 1.247(2) . ?
O1 H1 0.8200 . ?
O1 C1 1.357(2) . ?
O4 H4 0.8200 . ?
O4 C12 1.369(2) . ?
O2 C17 1.262(2) . ?
N2 H2 0.9800 . ?
N2 C26 1.504(2) . ?
N2 C32 1.506(2) . ?
N2 C27 1.494(2) . ?
N1 C18 1.462(2) . ?
N1 C15 1.394(2) . ?
N1 C7 1.397(2) . ?
C4 C3 1.402(3) . ?
C4 C7 1.471(3) . ?
C4 C5 1.396(3) . ?
C22 C21 1.384(3) . ?
C22 C23 1.384(3) . ?
C10 C15 1.404(3) . ?
C10 C8 1.437(3) . ?
C10 C11 1.408(2) . ?
C19 C18 1.518(2) . ?
C19 C20 1.387(2) . ?
C19 C24 1.392(3) . ?
C21 H21 0.9300 . ?
C21 C20 1.391(3) . ?
C17 C16 1.505(3) . ?
C25 H25A 0.9700 . ?
C25 H25B 0.9700 . ?
C25 C26 1.509(2) . ?
C18 H18A 0.9700 . ?
C18 H18B 0.9700 . ?
C3 H3 0.9300 . ?
C3 C2 1.384(3) . ?
C2 H2A 0.9300 . ?
C2 C1 1.386(3) . ?
C1 C6 1.391(3) . ?
C15 C14 1.384(3) . ?
C20 H20 0.9300 . ?
C8 C7 1.370(3) . ?
C8 C9 1.499(3) . ?
C5 H5 0.9300 . ?
C5 C6 1.381(3) . ?
C6 H6 0.9300 . ?
C26 H26A 0.9700 . ?
C26 H26B 0.9700 . ?
C24 H24 0.9300 . ?
C24 C23 1.386(3) . ?
C12 C11 1.383(3) . ?
C12 C13 1.406(3) . ?
C11 H11 0.9300 . ?
C14 H14 0.9300 . ?
C14 C13 1.385(3) . ?
C23 H23 0.9300 . ?
C13 H13 0.9300 . ?
C32 H32A 0.9700 . ?
C32 H32B 0.9700 . ?
C32 C31 1.498(3) . ?
C16 H16A 0.9600 . ?
C16 H16B 0.9600 . ?
C16 H16C 0.9600 . ?
C27 H27A 0.9700 . ?
C27 H27B 0.9700 . ?
C27 C28 1.489(3) . ?
C9 H9A 0.9600 . ?
C9 H9B 0.9600 . ?
C9 H9C 0.9600 . ?
C28 H28B 0.9700 . ?
C28 H28A 0.9700 . ?
C28 H28D 0.9700 . ?
C28 H28C 0.9700 . ?
C28 C29 1.456(4) . ?
C28 C0AA 1.226(7) . ?
C31 H31A 0.9700 . ?
C31 H31B 0.9700 . ?
C31 C30 1.506(4) . ?
C29 H29A 0.9700 . ?
C29 H29B 0.9700 . ?
C29 C30 1.520(5) . ?
C30 H30A 0.9700 . ?
C30 H30B 0.9700 . ?
C30 H30C 0.9700 . ?
C30 H30D 0.9700 . ?
C30 C0AA 1.694(7) . ?
C0AA H0AA 0.9700 . ?
C0AA H0AB 0.9700 . ?
